data_7022241
loop_
_publ_author_name
'Chen, Weifeng'
'Wang, Liliang'
'Li, Zhifang'
'Lin, Aiqin'
'Lai, Guoqiao'
'Xiao, Xuqiong'
'Deng, Yuan'
'Kira, Mitsuo'

_publ_section_title
;
 Diverse reactivity of an isolable dialkylsilylene toward imines.
;
_journal_issue 5
_journal_name_full 'Dalton transactions (Cambridge, England : 2003)'
_journal_page_first 1872
_journal_page_last 1878
_journal_paper_doi 10.1039/c2dt32126b
_journal_volume 42
_journal_year 2013
_chemical_formula_sum 'C29 H51 N Si5'
_chemical_formula_weight 554.16
_chemical_name_systematic
;
?
;
_space_group_IT_number 2
_symmetry_cell_setting triclinic
_symmetry_space_group_name_Hall '-P 1'
_symmetry_space_group_name_H-M 'P -1'
_atom_sites_solution_hydrogens geom
_atom_sites_solution_primary direct
_atom_sites_solution_secondary difmap
_audit_creation_method SHELXL-97
_cell_angle_alpha 81.7450(10)
_cell_angle_beta 78.7950(10)
_cell_angle_gamma 78.6920(10)
_cell_formula_units_Z 2
_cell_length_a 9.9889(8)
_cell_length_b 10.8412(8)
_cell_length_c 16.4060(13)
_cell_measurement_reflns_used 9976
_cell_measurement_temperature 296(2)
_cell_measurement_theta_max 27.47
_cell_measurement_theta_min 2.19
_cell_volume 1698.6(2)
_computing_cell_refinement 'Bruker SAINT'
_computing_data_collection 'Bruker APEX2'
_computing_data_reduction 'Bruker SAINT'
_computing_molecular_graphics 'Bruker SHELXTL'
_computing_publication_material 'Bruker SHELXTL'
_computing_structure_refinement 'SHELXL-97 (Sheldrick, 2008)'
_computing_structure_solution 'SHELXS-97 (Sheldrick, 2008)'
_diffrn_ambient_temperature 296(2)
_diffrn_measured_fraction_theta_full 0.992
_diffrn_measured_fraction_theta_max 0.992
_diffrn_measurement_device_type 'Bruker APEX-II CCD'
_diffrn_measurement_method '\f and \w scans'
_diffrn_radiation_monochromator graphite
_diffrn_radiation_source 'fine-focus sealed tube'
_diffrn_radiation_type MoK\a
_diffrn_radiation_wavelength 0.71073
_diffrn_reflns_av_R_equivalents 0.0205
_diffrn_reflns_av_sigmaI/netI 0.0176
_diffrn_reflns_limit_h_max 11
_diffrn_reflns_limit_h_min -11
_diffrn_reflns_limit_k_max 12
_diffrn_reflns_limit_k_min -12
_diffrn_reflns_limit_l_max 19
_diffrn_reflns_limit_l_min -17
_diffrn_reflns_number 23618
_diffrn_reflns_theta_full 25.00
_diffrn_reflns_theta_max 25.00
_diffrn_reflns_theta_min 1.93
_exptl_absorpt_coefficient_mu 0.228
_exptl_absorpt_correction_T_max 0.921
_exptl_absorpt_correction_T_min 0.907
_exptl_absorpt_correction_type multi-scan
_exptl_absorpt_process_details sadabs
_exptl_crystal_colour colorless
_exptl_crystal_density_diffrn 1.083
_exptl_crystal_density_method 'not measured'
_exptl_crystal_description block
_exptl_crystal_F_000 604
_exptl_crystal_size_max 0.43
_exptl_crystal_size_mid 0.40
_exptl_crystal_size_min 0.36
_refine_diff_density_max 0.343
_refine_diff_density_min -0.287
_refine_diff_density_rms 0.060
_refine_ls_extinction_method none
_refine_ls_goodness_of_fit_ref 0.854
_refine_ls_hydrogen_treatment constr
_refine_ls_matrix_type full
_refine_ls_number_parameters 359
_refine_ls_number_reflns 5936
_refine_ls_number_restraints 6
_refine_ls_restrained_S_all 0.866
_refine_ls_R_factor_all 0.0478
_refine_ls_R_factor_gt 0.0411
_refine_ls_shift/su_max 0.001
_refine_ls_shift/su_mean 0.000
_refine_ls_structure_factor_coef Fsqd
_refine_ls_weighting_details 'calc w=1/[\s^2^(Fo^2^)+(0.1214P)^2^+1.1312P] where P=(Fo^2^+2Fc^2^)/3'
_refine_ls_weighting_scheme calc
_refine_ls_wR_factor_gt 0.1281
_refine_ls_wR_factor_ref 0.1554
_reflns_number_gt 5294
_reflns_number_total 5936
_reflns_threshold_expression >2sigma(I)
_cod_data_source_file c2dt32126b.txt
_cod_data_source_block f101110d
_cod_depositor_comments
;
The following automatic conversions were performed:

'_exptl_absorpt_correction_type' value 'Multi-scan' changed to
'multi-scan' according to
/home/saulius/struct/CIF-dictionaries/cif_core.dic dictionary named
'cif_core.dic' version 2.4.2 from 2011-04-26.

Automatic conversion script
Id: cif_fix_values 1891 2012-01-12 08:04:46Z andrius 
;
_cod_original_sg_symbol_H-M p-1
_cod_database_code 7022241

loop_
_symmetry_equiv_pos_as_xyz
'x, y, z'
'-x, -y, -z'

loop_
_atom_site_label
_atom_site_type_symbol
_atom_site_fract_x
_atom_site_fract_y
_atom_site_fract_z
_atom_site_U_iso_or_equiv
_atom_site_adp_type
_atom_site_occupancy
_atom_site_symmetry_multiplicity
_atom_site_calc_flag
_atom_site_refinement_flags
_atom_site_disorder_assembly
_atom_site_disorder_group
Si1 Si 0.28046(5) 0.86373(5) 0.25282(3) 0.03487(17) Uani 1 1 d . A .
Si2 Si 0.15804(8) 1.10053(7) 0.13270(4) 0.0601(2) Uani 1 1 d . . .
Si3 Si 0.37447(8) 1.12905(7) 0.24077(5) 0.0598(2) Uani 1 1 d . . .
Si4 Si 0.31413(7) 0.75172(7) 0.44366(4) 0.0546(2) Uani 1 1 d . A .
Si5 Si 0.04264(6) 0.74338(6) 0.37746(4) 0.04618(19) Uani 1 1 d . A .
N1 N 0.29735(17) 0.75918(17) 0.18110(11) 0.0426(4) Uani 1 1 d . A .
C1 C 0.2668(2) 0.70440(19) 0.11632(13) 0.0430(5) Uani 1 1 d . . .
C2 C 0.3709(3) 0.6627(2) 0.05156(16) 0.0569(6) Uani 1 1 d . . .
H2 H 0.4615 0.6733 0.0502 0.068 Uiso 1 1 calc R . .
C3 C 0.3394(3) 0.6052(3) -0.01081(17) 0.0707(8) Uani 1 1 d . . .
H3 H 0.4094 0.5786 -0.0542 0.085 Uiso 1 1 calc R . .
C4 C 0.2078(4) 0.5869(3) -0.00995(19) 0.0752(8) Uani 1 1 d . . .
H4 H 0.1884 0.5471 -0.0518 0.090 Uiso 1 1 calc R . .
C5 C 0.1041(3) 0.6280(3) 0.05380(19) 0.0704(7) Uani 1 1 d . . .
H5 H 0.0139 0.6169 0.0547 0.085 Uiso 1 1 calc R . .
C6 C 0.1336(3) 0.6860(2) 0.11663(15) 0.0552(6) Uani 1 1 d . . .
H6 H 0.0628 0.7128 0.1596 0.066 Uiso 1 1 calc R . .
C7 C 0.5412(2) 0.6687(2) 0.21121(13) 0.0431(5) Uani 1 1 d . A .
C8 C 0.5040(2) 0.5553(2) 0.24826(18) 0.0585(6) Uani 1 1 d . . .
H8 H 0.4116 0.5458 0.2566 0.070 Uiso 1 1 calc R . .
C9 C 0.6020(3) 0.4550(3) 0.2734(2) 0.0745(8) Uani 1 1 d . . .
H9 H 0.5744 0.3799 0.2996 0.089 Uiso 1 1 calc R . .
C10 C 0.7394(3) 0.4657(3) 0.2599(2) 0.0731(8) Uani 1 1 d . . .
H10 H 0.8050 0.3984 0.2769 0.088 Uiso 1 1 calc R . .
C11 C 0.7788(3) 0.5760(3) 0.2213(2) 0.0699(8) Uani 1 1 d . . .
H11 H 0.8719 0.5834 0.2114 0.084 Uiso 1 1 calc R . .
C12 C 0.6815(2) 0.6774(3) 0.19654(17) 0.0590(6) Uani 1 1 d . . .
H12 H 0.7101 0.7519 0.1700 0.071 Uiso 1 1 calc R . .
C13 C 0.0783(6) 1.2712(3) 0.1333(3) 0.1280(19) Uani 1 1 d . . .
H13A H 0.1432 1.3223 0.1020 0.192 Uiso 1 1 calc R . .
H13B H 0.0542 1.2920 0.1899 0.192 Uiso 1 1 calc R . .
H13C H -0.0037 1.2872 0.1083 0.192 Uiso 1 1 calc R . .
C14 C 0.0154(5) 1.0245(4) 0.1209(3) 0.1106(14) Uani 1 1 d . . .
H14A H -0.0165 1.0593 0.0695 0.166 Uiso 1 1 calc R . .
H14B H -0.0593 1.0393 0.1670 0.166 Uiso 1 1 calc R . .
H14C H 0.0473 0.9351 0.1202 0.166 Uiso 1 1 calc R . .
C15 C 0.2921(5) 1.0704(6) 0.0382(2) 0.139(2) Uani 1 1 d U . .
H15A H 0.3274 0.9813 0.0393 0.209 Uiso 1 1 calc R . .
H15B H 0.3664 1.1149 0.0376 0.209 Uiso 1 1 calc R . .
H15C H 0.2515 1.0994 -0.0111 0.209 Uiso 1 1 calc R . .
C16 C 0.3194(4) 0.5777(3) 0.4707(2) 0.0849(10) Uani 1 1 d . . .
H16A H 0.3566 0.5354 0.4215 0.127 Uiso 1 1 calc R . .
H16B H 0.2273 0.5613 0.4921 0.127 Uiso 1 1 calc R . .
H16C H 0.3771 0.5468 0.5123 0.127 Uiso 1 1 calc R . .
C17 C 0.4996(3) 0.7723(4) 0.4103(2) 0.0898(11) Uani 1 1 d . . .
H17A H 0.5494 0.7404 0.4557 0.135 Uiso 1 1 calc R . .
H17B H 0.5038 0.8605 0.3951 0.135 Uiso 1 1 calc R . .
H17C H 0.5405 0.7264 0.3632 0.135 Uiso 1 1 calc R . .
C18 C 0.2510(3) 0.8232(4) 0.54501(17) 0.0796(9) Uani 1 1 d . . .
H18A H 0.1570 0.8119 0.5658 0.119 Uiso 1 1 calc R . .
H18B H 0.2553 0.9119 0.5359 0.119 Uiso 1 1 calc R . .
H18C H 0.3085 0.7822 0.5851 0.119 Uiso 1 1 calc R . .
C19 C 0.5529(5) 1.0561(6) 0.1928(5) 0.096(2) Uani 0.672(6) 1 d P A 1
H19A H 0.6165 1.1119 0.1930 0.145 Uiso 0.672(6) 1 calc PR A 1
H19B H 0.5530 1.0423 0.1363 0.145 Uiso 0.672(6) 1 calc PR A 1
H19C H 0.5807 0.9767 0.2244 0.145 Uiso 0.672(6) 1 calc PR A 1
C20 C 0.3886(7) 1.1478(7) 0.3520(3) 0.101(2) Uani 0.672(6) 1 d P A 1
H20A H 0.4082 1.0658 0.3825 0.151 Uiso 0.672(6) 1 calc PR A 1
H20B H 0.3028 1.1934 0.3786 0.151 Uiso 0.672(6) 1 calc PR A 1
H20C H 0.4620 1.1937 0.3510 0.151 Uiso 0.672(6) 1 calc PR A 1
C21 C 0.3523(8) 1.2977(5) 0.1908(5) 0.104(2) Uani 0.672(6) 1 d P A 1
H21A H 0.2787 1.3485 0.2245 0.156 Uiso 0.672(6) 1 calc PR A 1
H21B H 0.3300 1.3009 0.1361 0.156 Uiso 0.672(6) 1 calc PR A 1
H21C H 0.4369 1.3296 0.1862 0.156 Uiso 0.672(6) 1 calc PR A 1
C19' C 0.4843(16) 1.1484(17) 0.1364(10) 0.121(6) Uani 0.328(6) 1 d P A 2
H19D H 0.5691 1.1728 0.1421 0.181 Uiso 0.328(6) 1 calc PR A 2
H19E H 0.4358 1.2126 0.1008 0.181 Uiso 0.328(6) 1 calc PR A 2
H19F H 0.5049 1.0698 0.1124 0.181 Uiso 0.328(6) 1 calc PR A 2
C20' C 0.4848(14) 1.0524(13) 0.3151(10) 0.104(5) Uani 0.328(6) 1 d P A 2
H20D H 0.5585 1.0988 0.3121 0.155 Uiso 0.328(6) 1 calc PR A 2
H20E H 0.5232 0.9676 0.3022 0.155 Uiso 0.328(6) 1 calc PR A 2
H20F H 0.4313 1.0499 0.3705 0.155 Uiso 0.328(6) 1 calc PR A 2
C21' C 0.2916(13) 1.2846(10) 0.2752(12) 0.108(5) Uani 0.328(6) 1 d P A 2
H21D H 0.2654 1.2762 0.3350 0.162 Uiso 0.328(6) 1 calc PR A 2
H21E H 0.2106 1.3158 0.2500 0.162 Uiso 0.328(6) 1 calc PR A 2
H21F H 0.3556 1.3428 0.2586 0.162 Uiso 0.328(6) 1 calc PR A 2
C22 C -0.0997(3) 0.8348(3) 0.3225(2) 0.0658(7) Uani 1 1 d . . .
H22A H -0.1738 0.7874 0.3307 0.099 Uiso 1 1 calc R . .
H22B H -0.0647 0.8496 0.2639 0.099 Uiso 1 1 calc R . .
H22C H -0.1336 0.9144 0.3449 0.099 Uiso 1 1 calc R . .
C23 C 0.0910(3) 0.5834(2) 0.33912(17) 0.0591(6) Uani 1 1 d . . .
H23A H 0.0087 0.5488 0.3416 0.089 Uiso 1 1 calc R . .
H23B H 0.1503 0.5285 0.3737 0.089 Uiso 1 1 calc R . .
H23C H 0.1389 0.5909 0.2824 0.089 Uiso 1 1 calc R . .
C24 C -0.0429(3) 0.7244(3) 0.48995(18) 0.0733(8) Uani 1 1 d . . .
H24A H -0.0710 0.8060 0.5101 0.110 Uiso 1 1 calc R . .
H24B H 0.0214 0.6724 0.5226 0.110 Uiso 1 1 calc R . .
H24C H -0.1226 0.6852 0.4947 0.110 Uiso 1 1 calc R . .
C25 C 0.2292(2) 1.04033(19) 0.23371(13) 0.0429(5) Uani 1 1 d . A .
C26 C 0.1071(2) 1.0639(2) 0.30973(13) 0.0462(5) Uani 1 1 d . . .
H26A H 0.0965 1.1500 0.3231 0.055 Uiso 1 1 calc R A .
H26B H 0.0212 1.0537 0.2944 0.055 Uiso 1 1 calc R . .
C27 C 0.1357(2) 0.9710(2) 0.38670(13) 0.0435(5) Uani 1 1 d . A .
H27A H 0.0502 0.9710 0.4266 0.052 Uiso 1 1 calc R . .
H27B H 0.2011 0.9999 0.4130 0.052 Uiso 1 1 calc R . .
C28 C 0.1957(2) 0.83132(19) 0.36502(12) 0.0384(4) Uani 1 1 d . . .
C31 C 0.4376(2) 0.78021(19) 0.18735(13) 0.0410(4) Uani 1 1 d . . .
H31 H 0.4763 0.8358 0.1398 0.049 Uiso 1 1 calc R A .

loop_
_atom_site_aniso_label
_atom_site_aniso_U_11
_atom_site_aniso_U_22
_atom_site_aniso_U_33
_atom_site_aniso_U_23
_atom_site_aniso_U_13
_atom_site_aniso_U_12
Si1 0.0355(3) 0.0365(3) 0.0320(3) -0.0061(2) -0.0020(2) -0.0068(2)
Si2 0.0758(5) 0.0551(4) 0.0400(4) 0.0036(3) -0.0077(3) 0.0022(3)
Si3 0.0658(4) 0.0489(4) 0.0642(5) -0.0099(3) 0.0046(3) -0.0218(3)
Si4 0.0518(4) 0.0678(4) 0.0420(4) -0.0055(3) -0.0135(3) 0.0003(3)
Si5 0.0449(3) 0.0474(3) 0.0446(3) -0.0031(3) 0.0008(3) -0.0139(3)
N1 0.0377(9) 0.0501(10) 0.0419(9) -0.0157(8) -0.0039(7) -0.0075(7)
C1 0.0529(12) 0.0395(10) 0.0371(10) -0.0079(8) -0.0078(9) -0.0066(9)
C2 0.0584(14) 0.0623(14) 0.0494(13) -0.0190(11) -0.0048(11) -0.0044(11)
C3 0.084(2) 0.0795(18) 0.0479(14) -0.0284(13) -0.0063(13) -0.0009(15)
C4 0.100(2) 0.0788(19) 0.0583(16) -0.0250(14) -0.0274(16) -0.0177(16)
C5 0.0778(18) 0.0837(19) 0.0615(16) -0.0166(14) -0.0201(14) -0.0275(15)
C6 0.0577(14) 0.0655(15) 0.0471(13) -0.0139(11) -0.0074(10) -0.0175(11)
C7 0.0389(10) 0.0485(11) 0.0428(11) -0.0148(9) -0.0014(8) -0.0080(9)
C8 0.0442(12) 0.0496(13) 0.0834(18) -0.0074(12) -0.0112(12) -0.0116(10)
C9 0.0702(18) 0.0509(14) 0.101(2) 0.0000(14) -0.0201(16) -0.0075(12)
C10 0.0563(15) 0.0755(19) 0.080(2) -0.0086(15) -0.0168(14) 0.0106(13)
C11 0.0367(12) 0.097(2) 0.0745(18) -0.0144(16) -0.0084(11) -0.0046(13)
C12 0.0445(12) 0.0697(16) 0.0624(15) -0.0087(12) -0.0013(11) -0.0157(11)
C13 0.196(5) 0.062(2) 0.125(4) 0.006(2) -0.077(4) 0.019(3)
C14 0.150(4) 0.113(3) 0.089(3) 0.016(2) -0.073(3) -0.038(3)
C15 0.138(4) 0.197(5) 0.0442(18) 0.003(2) 0.007(2) 0.029(3)
C16 0.094(2) 0.076(2) 0.076(2) 0.0084(16) -0.0314(17) 0.0108(17)
C17 0.0556(16) 0.139(3) 0.081(2) -0.027(2) -0.0219(15) -0.0123(18)
C18 0.083(2) 0.108(2) 0.0444(14) -0.0129(15) -0.0209(13) 0.0059(17)
C19 0.061(3) 0.101(4) 0.132(5) -0.046(4) 0.021(3) -0.039(3)
C20 0.107(4) 0.145(6) 0.074(3) -0.027(3) -0.004(3) -0.079(5)
C21 0.131(5) 0.057(3) 0.135(6) 0.001(3) -0.031(5) -0.039(3)
C19' 0.098(9) 0.147(13) 0.113(11) -0.003(9) 0.023(8) -0.064(10)
C20' 0.098(9) 0.100(9) 0.132(12) 0.005(8) -0.050(8) -0.048(7)
C21' 0.094(8) 0.063(6) 0.171(15) -0.041(8) 0.005(8) -0.032(6)
C22 0.0484(13) 0.0702(17) 0.0818(19) -0.0097(14) -0.0141(13) -0.0141(12)
C23 0.0673(15) 0.0479(13) 0.0636(15) -0.0047(11) -0.0064(12) -0.0196(11)
C24 0.0779(19) 0.0825(19) 0.0540(15) -0.0047(14) 0.0149(13) -0.0287(15)
C25 0.0498(12) 0.0373(10) 0.0371(10) -0.0033(8) 0.0003(9) -0.0048(9)
C26 0.0507(12) 0.0433(11) 0.0392(11) -0.0075(9) 0.0010(9) -0.0017(9)
C27 0.0478(11) 0.0465(11) 0.0337(10) -0.0088(8) 0.0010(8) -0.0069(9)
C28 0.0411(10) 0.0413(10) 0.0317(9) -0.0040(8) -0.0035(8) -0.0073(8)
C31 0.0383(10) 0.0436(11) 0.0420(11) -0.0107(8) -0.0001(8) -0.0117(8)

loop_
_atom_type_symbol
_atom_type_description
_atom_type_scat_dispersion_real
_atom_type_scat_dispersion_imag
_atom_type_scat_source
C C 0.0033 0.0016 'International Tables Vol C Tables 4.2.6.8 and 6.1.1.4'
H H 0.0000 0.0000 'International Tables Vol C Tables 4.2.6.8 and 6.1.1.4'
N N 0.0061 0.0033 'International Tables Vol C Tables 4.2.6.8 and 6.1.1.4'
Si Si 0.0817 0.0704 'International Tables Vol C Tables 4.2.6.8 and 6.1.1.4'

loop_
_geom_angle_atom_site_label_1
_geom_angle_atom_site_label_2
_geom_angle_atom_site_label_3
_geom_angle
N1 Si1 C31 48.80(8)
N1 Si1 C25 125.69(10)
C31 Si1 C25 120.10(9)
N1 Si1 C28 122.22(9)
C31 Si1 C28 132.70(9)
C25 Si1 C28 101.53(9)
C14 Si2 C15 105.1(3)
C14 Si2 C13 103.6(2)
C15 Si2 C13 112.3(3)
C14 Si2 C25 113.42(14)
C15 Si2 C25 112.10(16)
C13 Si2 C25 109.92(16)
C20' Si3 C21' 107.0(8)
C20' Si3 C19' 108.3(8)
C21' Si3 C19' 110.5(8)
C20' Si3 C19 65.4(6)
C21' Si3 C19 135.7(4)
C19' Si3 C19 45.1(6)
C20' Si3 C21 129.1(4)
C21' Si3 C21 44.1(5)
C19' Si3 C21 67.2(6)
C19 Si3 C21 104.5(3)
C20' Si3 C20 43.9(5)
C21' Si3 C20 65.5(6)
C19' Si3 C20 135.9(5)
C19 Si3 C20 104.9(3)
C21 Si3 C20 102.3(3)
C20' Si3 C25 114.4(4)
C21' Si3 C25 107.4(4)
C19' Si3 C25 109.2(5)
C19 Si3 C25 115.41(17)
C21 Si3 C25 114.5(2)
C20 Si3 C25 113.76(17)
C16 Si4 C17 105.43(18)
C16 Si4 C18 105.77(17)
C17 Si4 C18 106.36(16)
C16 Si4 C28 115.21(13)
C17 Si4 C28 114.30(14)
C18 Si4 C28 109.08(11)
C23 Si5 C22 107.24(13)
C23 Si5 C24 108.41(13)
C22 Si5 C24 103.69(15)
C23 Si5 C28 113.93(11)
C22 Si5 C28 112.53(11)
C24 Si5 C28 110.45(12)
C1 N1 C31 124.85(17)
C1 N1 Si1 158.69(16)
C31 N1 Si1 71.24(10)
C6 C1 C2 118.4(2)
C6 C1 N1 120.9(2)
C2 C1 N1 120.7(2)
C3 C2 C1 119.9(3)
C3 C2 H2 120.0
C1 C2 H2 120.0
C4 C3 C2 121.4(3)
C4 C3 H3 119.3
C2 C3 H3 119.3
C3 C4 C5 119.1(2)
C3 C4 H4 120.5
C5 C4 H4 120.5
C4 C5 C6 120.4(3)
C4 C5 H5 119.8
C6 C5 H5 119.8
C1 C6 C5 120.9(2)
C1 C6 H6 119.6
C5 C6 H6 119.6
C8 C7 C12 117.7(2)
C8 C7 C31 122.41(19)
C12 C7 C31 119.8(2)
C7 C8 C9 121.1(2)
C7 C8 H8 119.5
C9 C8 H8 119.5
C10 C9 C8 120.5(3)
C10 C9 H9 119.7
C8 C9 H9 119.7
C11 C10 C9 119.3(3)
C11 C10 H10 120.4
C9 C10 H10 120.4
C10 C11 C12 120.8(2)
C10 C11 H11 119.6
C12 C11 H11 119.6
C11 C12 C7 120.6(2)
C11 C12 H12 119.7
C7 C12 H12 119.7
Si2 C13 H13A 109.5
Si2 C13 H13B 109.5
H13A C13 H13B 109.5
Si2 C13 H13C 109.5
H13A C13 H13C 109.5
H13B C13 H13C 109.5
Si2 C14 H14A 109.5
Si2 C14 H14B 109.5
H14A C14 H14B 109.5
Si2 C14 H14C 109.5
H14A C14 H14C 109.5
H14B C14 H14C 109.5
Si2 C15 H15A 109.5
Si2 C15 H15B 109.5
H15A C15 H15B 109.5
Si2 C15 H15C 109.5
H15A C15 H15C 109.5
H15B C15 H15C 109.5
Si4 C16 H16A 109.5
Si4 C16 H16B 109.5
H16A C16 H16B 109.5
Si4 C16 H16C 109.5
H16A C16 H16C 109.5
H16B C16 H16C 109.5
Si4 C17 H17A 109.5
Si4 C17 H17B 109.5
H17A C17 H17B 109.5
Si4 C17 H17C 109.5
H17A C17 H17C 109.5
H17B C17 H17C 109.5
Si4 C18 H18A 109.5
Si4 C18 H18B 109.5
H18A C18 H18B 109.5
Si4 C18 H18C 109.5
H18A C18 H18C 109.5
H18B C18 H18C 109.5
Si3 C19 H19A 109.5
Si3 C19 H19B 109.5
Si3 C19 H19C 109.5
Si3 C20 H20A 109.5
Si3 C20 H20B 109.5
Si3 C20 H20C 109.5
Si3 C21 H21A 109.5
Si3 C21 H21B 109.5
Si3 C21 H21C 109.5
Si3 C19' H19D 109.5
Si3 C19' H19E 109.5
H19D C19' H19E 109.5
Si3 C19' H19F 109.5
H19D C19' H19F 109.5
H19E C19' H19F 109.5
Si3 C20' H20D 109.5
Si3 C20' H20E 109.5
H20D C20' H20E 109.5
Si3 C20' H20F 109.5
H20D C20' H20F 109.5
H20E C20' H20F 109.5
Si3 C21' H21D 109.5
Si3 C21' H21E 109.5
H21D C21' H21E 109.5
Si3 C21' H21F 109.5
H21D C21' H21F 109.5
H21E C21' H21F 109.5
Si5 C22 H22A 109.5
Si5 C22 H22B 109.5
H22A C22 H22B 109.5
Si5 C22 H22C 109.5
H22A C22 H22C 109.5
H22B C22 H22C 109.5
Si5 C23 H23A 109.5
Si5 C23 H23B 109.5
H23A C23 H23B 109.5
Si5 C23 H23C 109.5
H23A C23 H23C 109.5
H23B C23 H23C 109.5
Si5 C24 H24A 109.5
Si5 C24 H24B 109.5
H24A C24 H24B 109.5
Si5 C24 H24C 109.5
H24A C24 H24C 109.5
H24B C24 H24C 109.5
C26 C25 Si1 100.13(13)
C26 C25 Si2 108.37(15)
Si1 C25 Si2 115.15(11)
C26 C25 Si3 110.01(15)
Si1 C25 Si3 112.79(11)
Si2 C25 Si3 109.86(10)
C27 C26 C25 110.83(17)
C27 C26 H26A 109.5
C25 C26 H26A 109.5
C27 C26 H26B 109.5
C25 C26 H26B 109.5
H26A C26 H26B 108.1
C26 C27 C28 113.05(16)
C26 C27 H27A 109.0
C28 C27 H27A 109.0
C26 C27 H27B 109.0
C28 C27 H27B 109.0
H27A C27 H27B 107.8
C27 C28 Si1 100.24(13)
C27 C28 Si5 107.88(13)
Si1 C28 Si5 113.22(10)
C27 C28 Si4 107.99(13)
Si1 C28 Si4 117.23(11)
Si5 C28 Si4 109.41(10)
N1 C31 C7 118.30(17)
N1 C31 Si1 59.95(10)
C7 C31 Si1 129.73(16)
N1 C31 H31 112.6
C7 C31 H31 112.6
Si1 C31 H31 112.6

loop_
_geom_bond_atom_site_label_1
_geom_bond_atom_site_label_2
_geom_bond_distance
Si1 N1 1.7113(17)
Si1 C31 1.872(2)
Si1 C25 1.879(2)
Si1 C28 1.885(2)
Si2 C14 1.833(4)
Si2 C15 1.863(4)
Si2 C13 1.866(4)
Si2 C25 1.908(2)
Si3 C20' 1.807(12)
Si3 C21' 1.842(11)
Si3 C19' 1.853(13)
Si3 C19 1.871(5)
Si3 C21 1.883(5)
Si3 C20 1.899(5)
Si3 C25 1.921(2)
Si4 C16 1.868(3)
Si4 C17 1.874(3)
Si4 C18 1.880(3)
Si4 C28 1.919(2)
Si5 C23 1.872(3)
Si5 C22 1.872(3)
Si5 C24 1.878(3)
Si5 C28 1.919(2)
N1 C1 1.398(3)
N1 C31 1.488(3)
C1 C6 1.382(3)
C1 C2 1.393(3)
C2 C3 1.385(4)
C2 H2 0.9300
C3 C4 1.364(5)
C3 H3 0.9300
C4 C5 1.378(4)
C4 H4 0.9300
C5 C6 1.385(4)
C5 H5 0.9300
C6 H6 0.9300
C7 C8 1.376(3)
C7 C12 1.395(3)
C7 C31 1.489(3)
C8 C9 1.386(4)
C8 H8 0.9300
C9 C10 1.373(4)
C9 H9 0.9300
C10 C11 1.362(4)
C10 H10 0.9300
C11 C12 1.387(4)
C11 H11 0.9300
C12 H12 0.9300
C13 H13A 0.9600
C13 H13B 0.9600
C13 H13C 0.9600
C14 H14A 0.9600
C14 H14B 0.9600
C14 H14C 0.9600
C15 H15A 0.9600
C15 H15B 0.9600
C15 H15C 0.9600
C16 H16A 0.9600
C16 H16B 0.9600
C16 H16C 0.9600
C17 H17A 0.9600
C17 H17B 0.9600
C17 H17C 0.9600
C18 H18A 0.9600
C18 H18B 0.9600
C18 H18C 0.9600
C19 H19A 0.9600
C19 H19B 0.9600
C19 H19C 0.9600
C20 H20A 0.9600
C20 H20B 0.9600
C20 H20C 0.9600
C21 H21A 0.9600
C21 H21B 0.9600
C21 H21C 0.9600
C19' H19D 0.9600
C19' H19E 0.9600
C19' H19F 0.9600
C20' H20D 0.9600
C20' H20E 0.9600
C20' H20F 0.9600
C21' H21D 0.9600
C21' H21E 0.9600
C21' H21F 0.9600
C22 H22A 0.9600
C22 H22B 0.9600
C22 H22C 0.9600
C23 H23A 0.9600
C23 H23B 0.9600
C23 H23C 0.9600
C24 H24A 0.9600
C24 H24B 0.9600
C24 H24C 0.9600
C25 C26 1.577(3)
C26 C27 1.534(3)
C26 H26A 0.9700
C26 H26B 0.9700
C27 C28 1.579(3)
C27 H27A 0.9700
C27 H27B 0.9700
C31 H31 0.9800
